data_7209624
loop_
_publ_author_name
'Brice\~no, Alexander'
'Leal, Dayana'
'Ortega, Gabriela'
'Delgado, Graciela D\'iaz de'
'Ocando, Edgar'
'Cubillan, Liz'

_publ_section_title
;
 Self-assembly, concomitant photochemical processes, and improvement of
 the yield of [2 + 2] photoreactions from supramolecular arrays via
 mechanochemical assistance
;
_journal_issue 15
_journal_name_full CrystEngComm
_journal_page_first 2795
_journal_paper_doi 10.1039/c3ce26752k
_journal_volume 15
_journal_year 2013
_chemical_compound_source Synthesis
_chemical_formula_moiety 'C12 H12 N2, C4 H4 O4, C4 H2 O4'
_chemical_formula_sum 'C20 H18 N2 O8'
_chemical_formula_weight 414.36
_space_group_IT_number 2
_symmetry_cell_setting triclinic
_symmetry_space_group_name_Hall '-P 1'
_symmetry_space_group_name_H-M 'P -1'
_atom_sites_solution_hydrogens geom
_atom_sites_solution_primary direct
_atom_sites_solution_secondary difmap
_audit_creation_date '20 August 2008'
_audit_creation_method SHELXL-97
_cell_angle_alpha 76.64(3)
_cell_angle_beta 88.30(4)
_cell_angle_gamma 82.26(4)
_cell_formula_units_Z 1
_cell_length_a 3.880(3)
_cell_length_b 10.058(6)
_cell_length_c 12.438(9)
_cell_measurement_reflns_used 646
_cell_measurement_temperature 293(2)
_cell_measurement_theta_max 27.62
_cell_measurement_theta_min 1.85
_cell_volume 468.0(6)
_computing_cell_refinement 'CrystalClear (Rigaku/MSC Inc., 2005)'
_computing_data_collection 'CrystalClear (Rigaku/MSC Inc., 2005)'
_computing_data_reduction 'CrystalClear (Rigaku/MSC Inc., 2005)'
_computing_molecular_graphics
;
SHELXLTL-NT V5.1 (Bruker AXS, 1998) and DIAMOND
(Brandenburg, 1998)
;
_computing_structure_refinement 'SHELXLTL-NT V5.1 (Bruker AXS, 1998)'
_computing_structure_solution 'SHELXLTL-NT V5.1 (Bruker AXS, 1998)'
_diffrn_ambient_temperature 293(2)
_diffrn_measured_fraction_theta_full 0.944
_diffrn_measured_fraction_theta_max 0.778
_diffrn_measurement_device 'Mercury (2x2 bin mode)'
_diffrn_measurement_device_type 'Rigaku AFC7S Mercury'
_diffrn_measurement_method '\w '
_diffrn_radiation_detector CCD
_diffrn_radiation_monochromator graphite
_diffrn_radiation_source 'Normal-focus sealed tube'
_diffrn_radiation_type MoK\a
_diffrn_radiation_wavelength 0.71073
_diffrn_reflns_av_R_equivalents 0.0475
_diffrn_reflns_av_sigmaI/netI 0.0669
_diffrn_reflns_limit_h_max 4
_diffrn_reflns_limit_h_min -3
_diffrn_reflns_limit_k_max 11
_diffrn_reflns_limit_k_min -11
_diffrn_reflns_limit_l_max 14
_diffrn_reflns_limit_l_min -14
_diffrn_reflns_number 5159
_diffrn_reflns_theta_full 25.00
_diffrn_reflns_theta_max 27.62
_diffrn_reflns_theta_min 2.37
_diffrn_standards_decay_% 0
_diffrn_standards_interval_count 0
_diffrn_standards_interval_time 0
_diffrn_standards_number 0
_exptl_absorpt_coefficient_mu 0.115
_exptl_absorpt_correction_T_max 0.949
_exptl_absorpt_correction_T_min 0.891
_exptl_absorpt_correction_type multi-scan
_exptl_absorpt_process_details 'Jacobson, R. (1998) Private communication'
_exptl_crystal_colour 'Pale Yellow'
_exptl_crystal_density_diffrn 1.470
_exptl_crystal_density_method 'not measured'
_exptl_crystal_description Prism
_exptl_crystal_F_000 216
_exptl_crystal_size_max 0.40
_exptl_crystal_size_mid 0.20
_exptl_crystal_size_min 0.15
_refine_diff_density_max 0.230
_refine_diff_density_min -0.215
_refine_diff_density_rms 0.046
_refine_ls_extinction_method none
_refine_ls_goodness_of_fit_ref 1.015
_refine_ls_hydrogen_treatment constr
_refine_ls_matrix_type full
_refine_ls_number_parameters 136
_refine_ls_number_reflns 1687
_refine_ls_number_restraints 0
_refine_ls_restrained_S_all 1.015
_refine_ls_R_factor_all 0.0715
_refine_ls_R_factor_gt 0.0499
_refine_ls_shift/su_max 0.000
_refine_ls_shift/su_mean 0.000
_refine_ls_structure_factor_coef Fsqd
_refine_ls_weighting_details 'calc w=1/[\s^2^(Fo^2^)+(0.0684P)^2^+0.0000P] where P=(Fo^2^+2Fc^2^)/3'
_refine_ls_weighting_scheme calc
_refine_ls_wR_factor_gt 0.1241
_refine_ls_wR_factor_ref 0.1397
_reflns_number_gt 1216
_reflns_number_total 1687
_reflns_threshold_expression >2sigma(I)
_cod_data_source_file c3ce26752k.txt
_cod_data_source_block shelxla
_cod_depositor_comments
;
The following automatic conversions were performed:

'_symmetry_cell_setting' value 'Triclinic' changed to 'triclinic'
according to /home/saulius/struct/CIF-dictionaries/cif_core.dic
dictionary named 'cif_core.dic' version 2.4.2 from
2011-04-26.

'_exptl_absorpt_correction_type' value 'Multi Scan'
changed to 'multi-scan' according to
/home/saulius/struct/CIF-dictionaries/cif_core.dic dictionary named
'cif_core.dic' version 2.4.2 from 2011-04-26.

Automatic conversion script
Id: cif_fix_values 1891 2012-01-12 08:04:46Z andrius 
;
_cod_original_sg_symbol_H-M P-1
_cod_database_code 7209624

loop_
_symmetry_equiv_pos_as_xyz
'x, y, z'
'-x, -y, -z'

loop_
_atom_site_label
_atom_site_type_symbol
_atom_site_fract_x
_atom_site_fract_y
_atom_site_fract_z
_atom_site_U_iso_or_equiv
_atom_site_adp_type
_atom_site_occupancy
_atom_site_symmetry_multiplicity
_atom_site_calc_flag
_atom_site_refinement_flags
N1 N 1.2164(4) 0.37964(17) 0.18616(13) 0.0407(5) Uani 1 1 d .
H1N H 1.2243 0.3217 0.1447 0.049 Uiso 1 1 calc R
O1 O 1.5992(4) 0.86450(16) 0.30997(12) 0.0562(5) Uani 1 1 d .
H1OH H 1.7179 0.9565 0.2703 0.067 Uiso 1 1 d R
O2 O 1.3347(4) 0.78015(17) 0.46496(14) 0.0690(6) Uani 1 1 d .
O3 O 1.1518(4) 0.19914(15) 0.07011(11) 0.0533(5) Uani 1 1 d .
O4 O 0.8992(4) 0.07681(16) 0.21511(12) 0.0567(5) Uani 1 1 d .
C1 C 1.4597(5) 0.5413(2) 0.03308(17) 0.0459(6) Uani 1 1 d .
H1 H 1.4933 0.6329 0.0064 0.055 Uiso 1 1 calc R
C2 C 1.3213(5) 0.5044(2) 0.14532(16) 0.0397(5) Uani 1 1 d .
C3 C 1.1011(5) 0.3449(2) 0.28944(17) 0.0485(6) Uani 1 1 d .
H3 H 1.0333 0.2580 0.3154 0.058 Uiso 1 1 calc R
C4 C 1.0796(5) 0.4340(2) 0.35845(18) 0.0538(6) Uani 1 1 d .
H4 H 1.0009 0.4084 0.4307 0.065 Uiso 1 1 calc R
C5 C 1.1780(5) 0.5623(2) 0.31761(19) 0.0563(6) Uani 1 1 d .
H5 H 1.1645 0.6255 0.3621 0.068 Uiso 1 1 calc R
C6 C 1.2954(5) 0.5967(2) 0.21171(18) 0.0502(6) Uani 1 1 d .
H6 H 1.3588 0.6841 0.1841 0.060 Uiso 1 1 calc R
C10 C 1.5506(5) 0.9918(2) 0.45099(16) 0.0420(5) Uani 1 1 d .
H10 H 1.6670 1.0585 0.4056 0.050 Uiso 1 1 calc R
C9 C 1.4854(5) 0.8704(2) 0.41020(17) 0.0447(5) Uani 1 1 d .
C8 C 0.9487(4) -0.0046(2) 0.05135(15) 0.0420(5) Uani 1 1 d .
H8 H 0.8355 -0.0794 0.0848 0.050 Uiso 1 1 calc R
C7 C 1.0016(5) 0.0964(2) 0.11764(16) 0.0406(5) Uani 1 1 d .

loop_
_atom_site_aniso_label
_atom_site_aniso_U_11
_atom_site_aniso_U_22
_atom_site_aniso_U_33
_atom_site_aniso_U_23
_atom_site_aniso_U_13
_atom_site_aniso_U_12
N1 0.0556(10) 0.0375(12) 0.0341(10) -0.0157(8) 0.0052(7) -0.0121(7)
O1 0.0853(10) 0.0506(11) 0.0425(9) -0.0238(8) 0.0143(7) -0.0242(8)
O2 0.1066(12) 0.0555(12) 0.0580(11) -0.0218(9) 0.0243(9) -0.0467(10)
O3 0.0807(10) 0.0449(10) 0.0434(10) -0.0181(7) 0.0155(7) -0.0305(7)
O4 0.0912(10) 0.0531(11) 0.0359(9) -0.0204(7) 0.0195(7) -0.0316(8)
C1 0.0556(12) 0.0397(14) 0.0436(14) -0.0083(9) 0.0039(9) -0.0138(9)
C2 0.0456(10) 0.0395(13) 0.0355(11) -0.0087(9) 0.0043(8) -0.0121(8)
C3 0.0665(13) 0.0411(14) 0.0402(13) -0.0081(10) 0.0080(10) -0.0192(10)
C4 0.0766(14) 0.0557(17) 0.0353(13) -0.0160(11) 0.0145(10) -0.0243(11)
C5 0.0803(15) 0.0512(17) 0.0470(14) -0.0244(12) 0.0131(11) -0.0229(12)
C6 0.0677(13) 0.0391(14) 0.0492(14) -0.0142(11) 0.0105(10) -0.0212(10)
C10 0.0544(12) 0.0366(13) 0.0386(12) -0.0104(10) 0.0088(9) -0.0173(8)
C9 0.0580(11) 0.0396(14) 0.0417(13) -0.0152(10) 0.0050(9) -0.0156(9)
C8 0.0538(12) 0.0395(13) 0.0378(11) -0.0146(10) 0.0076(9) -0.0160(9)
C7 0.0534(11) 0.0361(13) 0.0362(12) -0.0132(10) 0.0080(8) -0.0129(8)

loop_
_atom_type_symbol
_atom_type_description
_atom_type_scat_dispersion_real
_atom_type_scat_dispersion_imag
_atom_type_scat_source
C C 0.0033 0.0016 'International Tables Vol C Tables 4.2.6.8 and 6.1.1.4'
H H 0.0000 0.0000 'International Tables Vol C Tables 4.2.6.8 and 6.1.1.4'
N N 0.0061 0.0033 'International Tables Vol C Tables 4.2.6.8 and 6.1.1.4'
O O 0.0106 0.0060 'International Tables Vol C Tables 4.2.6.8 and 6.1.1.4'

loop_
_geom_angle_atom_site_label_1
_geom_angle_atom_site_label_2
_geom_angle_atom_site_label_3
_geom_angle
_geom_angle_site_symmetry_1
C3 N1 C2 121.16(18) .
C3 N1 H1N 119.4 .
C2 N1 H1N 119.4 .
C9 O1 H1OH 111.5 .
C1 C1 C2 126.5(3) 2_865
C1 C1 H1 116.7 2_865
C2 C1 H1 116.7 .
N1 C2 C6 118.4(2) .
N1 C2 C1 121.39(19) .
C6 C2 C1 120.23(19) .
N1 C3 C4 121.7(2) .
N1 C3 H3 119.1 .
C4 C3 H3 119.1 .
C3 C4 C5 117.9(2) .
C3 C4 H4 121.0 .
C5 C4 H4 121.0 .
C6 C5 C4 119.8(2) .
C6 C5 H5 120.1 .
C4 C5 H5 120.1 .
C5 C6 C2 120.9(2) .
C5 C6 H6 119.5 .
C2 C6 H6 119.5 .
C10 C10 C9 122.1(2) 2_876
C10 C10 H10 119.0 2_876
C9 C10 H10 119.0 .
O2 C9 O1 120.8(2) .
O2 C9 C10 122.3(2) .
O1 C9 C10 116.89(17) .
C8 C8 C7 124.3(2) 2_755
C8 C8 H8 117.8 2_755
C7 C8 H8 117.8 .
O4 C7 O3 123.70(18) .
O4 C7 C8 119.24(17) .
O3 C7 C8 117.07(18) .

loop_
_geom_bond_atom_site_label_1
_geom_bond_atom_site_label_2
_geom_bond_distance
_geom_bond_site_symmetry_2
N1 C3 1.332(3) .
N1 C2 1.352(3) .
N1 H1N 0.8600 .
O1 C9 1.322(3) .
O1 H1OH 1.0959 .
O2 C9 1.210(3) .
O3 C7 1.272(2) .
O4 C7 1.244(2) .
C1 C1 1.302(4) 2_865
C1 C2 1.465(3) .
C1 H1 0.9300 .
C2 C6 1.371(3) .
C3 C4 1.370(3) .
C3 H3 0.9300 .
C4 C5 1.374(3) .
C4 H4 0.9300 .
C5 C6 1.363(3) .
C5 H5 0.9300 .
C6 H6 0.9300 .
C10 C10 1.309(4) 2_876
C10 C9 1.479(3) .
C10 H10 0.9300 .
C8 C8 1.313(4) 2_755
C8 C7 1.486(3) .
C8 H8 0.9300 .

loop_
_geom_torsion_atom_site_label_1
_geom_torsion_atom_site_label_2
_geom_torsion_atom_site_label_3
_geom_torsion_atom_site_label_4
_geom_torsion
_geom_torsion_site_symmetry_1
C3 N1 C2 C6 -2.2(3) .
C3 N1 C2 C1 177.86(15) .
C1 C1 C2 N1 -9.6(4) 2_865
C1 C1 C2 C6 170.5(2) 2_865
C2 N1 C3 C4 0.7(3) .
N1 C3 C4 C5 0.7(3) .
C3 C4 C5 C6 -0.6(3) .
C4 C5 C6 C2 -0.8(3) .
N1 C2 C6 C5 2.2(3) .
C1 C2 C6 C5 -177.80(17) .
C10 C10 C9 O2 0.2(4) 2_876
C10 C10 C9 O1 -180.0(2) 2_876
C8 C8 C7 O4 -178.8(2) 2_755
C8 C8 C7 O3 1.1(4) 2_755
